data_2015378
loop_
_publ_author_name
'Olmstead, Marilyn M.'
'Fettinger, James C.'
'Gamsey, Soya'
'Clary, Jacob W.'
'Singaram, Bakthan'

_publ_section_title
;
 Three chiral vinyldioxazaborocanes
;
_journal_coeditor_code RB3006
_journal_issue 6
_journal_name_full 'Acta Crystallographica Section C'
_journal_page_first o333
_journal_page_last o335
_journal_paper_doi 10.1107/S0108270106013527
_journal_volume 62
_journal_year 2006
_chemical_formula_iupac 'C27 H30 B N O2'
_chemical_formula_moiety 'C27 H30 B N O2'
_chemical_formula_sum 'C27 H30 B N O2'
_chemical_formula_weight 411.33
_chemical_name_common 'Compound II'
_chemical_name_systematic
;
(2Z)-6-benzyl-2-buten-2-yl-1,3,6,2-dioxazaborocane
;
_space_group_IT_number 19
_symmetry_cell_setting orthorhombic
_symmetry_space_group_name_Hall 'P 2ac 2ab'
_symmetry_space_group_name_H-M 'P 21 21 21'
_atom_sites_solution_hydrogens geom
_atom_sites_solution_primary direct
_atom_sites_solution_secondary difmap
_audit_creation_method SHELXL97
_cell_angle_alpha 90.00
_cell_angle_beta 90.00
_cell_angle_gamma 90.00
_cell_formula_units_Z 4
_cell_length_a 12.0141(4)
_cell_length_b 12.3388(5)
_cell_length_c 15.6913(6)
_cell_measurement_reflns_used 9196
_cell_measurement_temperature 90(2)
_cell_measurement_theta_max 30.2
_cell_measurement_theta_min 2.36
_cell_volume 2326.07(15)
_computing_cell_refinement 'SAINT (Bruker, 2004)'
_computing_data_collection 'APEX2 (Bruker, 2004)'
_computing_data_reduction 'SAINT (Bruker, 2004)'
_computing_molecular_graphics 'XP in SHELXTL (Sheldrick, 1994)'
_computing_publication_material SHELXL97
_computing_structure_refinement 'SHELXL97 (Sheldrick, 1997)'
_computing_structure_solution 'SHELXS97 (Sheldrick, 1997)'
_diffrn_ambient_temperature 90(2)
_diffrn_detector_area_resol_mean 8.3
_diffrn_measured_fraction_theta_full 0.998
_diffrn_measured_fraction_theta_max 0.998
_diffrn_measurement_device_type 'Bruker SMART APEXII'
_diffrn_measurement_method \w
_diffrn_radiation_monochromator graphite
_diffrn_radiation_source 'fine-focus sealed tube'
_diffrn_radiation_type MoK\a
_diffrn_radiation_wavelength 0.71073
_diffrn_reflns_av_R_equivalents 0.0297
_diffrn_reflns_av_sigmaI/netI 0.0174
_diffrn_reflns_limit_h_max 17
_diffrn_reflns_limit_h_min -17
_diffrn_reflns_limit_k_max 17
_diffrn_reflns_limit_k_min -17
_diffrn_reflns_limit_l_max 22
_diffrn_reflns_limit_l_min -22
_diffrn_reflns_number 32109
_diffrn_reflns_theta_full 30.31
_diffrn_reflns_theta_max 30.31
_diffrn_reflns_theta_min 2.10
_diffrn_standards_number 0
_exptl_absorpt_coefficient_mu 0.072
_exptl_absorpt_correction_T_max 0.998
_exptl_absorpt_correction_T_min 0.990
_exptl_absorpt_correction_type multi-scan
_exptl_absorpt_process_details '(SADABS; Sheldrick, 2004)'
_exptl_crystal_colour colourless
_exptl_crystal_density_diffrn 1.175
_exptl_crystal_density_method 'not measured'
_exptl_crystal_description needle
_exptl_crystal_F_000 880
_exptl_crystal_size_max 0.40
_exptl_crystal_size_mid 0.04
_exptl_crystal_size_min 0.03
_refine_diff_density_max 0.259
_refine_diff_density_min -0.160
_refine_ls_extinction_method none
_refine_ls_goodness_of_fit_ref 1.030
_refine_ls_hydrogen_treatment constr
_refine_ls_matrix_type full
_refine_ls_number_parameters 282
_refine_ls_number_reflns 3885
_refine_ls_number_restraints 0
_refine_ls_restrained_S_all 1.030
_refine_ls_R_factor_all 0.0436
_refine_ls_R_factor_gt 0.0374
_refine_ls_shift/su_max 0.000
_refine_ls_shift/su_mean 0.000
_refine_ls_structure_factor_coef Fsqd
_refine_ls_weighting_details 'calc w = 1/[\s^2^(Fo^2^)+(0.0633P)^2^+0.2206P] where P=(Fo^2^+2Fc^2^)/3'
_refine_ls_weighting_scheme calc
_refine_ls_wR_factor_gt 0.0953
_refine_ls_wR_factor_ref 0.0992
_reflns_number_gt 3493
_reflns_number_total 3885
_reflns_threshold_expression I>2\s(I)
_cod_data_source_file rb3006.cif
_cod_data_source_block II
_cod_database_code 2015378

loop_
_symmetry_equiv_pos_as_xyz
'x, y, z'
'-x+1/2, -y, z+1/2'
'-x, y+1/2, -z+1/2'
'x+1/2, -y+1/2, -z'

loop_
_atom_site_type_symbol
_atom_site_label
_atom_site_fract_x
_atom_site_fract_y
_atom_site_fract_z
_atom_site_U_iso_or_equiv
_atom_site_adp_type
_atom_site_calc_flag
_atom_site_refinement_flags
_atom_site_occupancy
O O1 0.56682(9) 0.52069(9) 0.41157(7) 0.0277(2) Uani d . 1
O O2 0.65189(8) 0.45888(8) 0.27993(7) 0.0260(2) Uani d . 1
N N1 0.76852(9) 0.47946(9) 0.40810(7) 0.0226(2) Uani d . 1
C C1 0.59091(11) 0.43605(12) 0.46886(9) 0.0245(3) Uani d . 1
H H1 0.5794 0.3642 0.4406 0.029 Uiso calc R 1
C C2 0.71433(11) 0.45195(13) 0.49076(9) 0.0246(3) Uani d . 1
H H2A 0.7239 0.5115 0.5324 0.029 Uiso calc R 1
H H2B 0.7464 0.3848 0.5150 0.029 Uiso calc R 1
C C3 0.79537(12) 0.38110(12) 0.35666(9) 0.0236(3) Uani d . 1
H H3A 0.7550 0.3169 0.3786 0.028 Uiso calc R 1
H H3B 0.8763 0.3660 0.3576 0.028 Uiso calc R 1
C C4 0.75664(12) 0.40982(12) 0.26662(9) 0.0236(3) Uani d . 1
H H4 0.8091 0.4634 0.2406 0.028 Uiso calc R 1
C C5 0.52088(12) 0.44382(13) 0.54868(10) 0.0289(3) Uani d . 1
C C6 0.45133(13) 0.53172(17) 0.56272(11) 0.0380(4) Uani d . 1
H H6 0.4446 0.5870 0.5209 0.046 Uiso calc R 1
C C7 0.39109(14) 0.5386(2) 0.63887(12) 0.0491(5) Uani d . 1
H H7 0.3429 0.5984 0.6482 0.059 Uiso calc R 1
C C8 0.40092(15) 0.4594(2) 0.70042(11) 0.0492(5) Uani d . 1
H H8 0.3595 0.4648 0.7518 0.059 Uiso calc R 1
C C9 0.47155(18) 0.37193(18) 0.68713(12) 0.0475(5) Uani d . 1
H H9 0.4790 0.3176 0.7296 0.057 Uiso calc R 1
C C10 0.53137(18) 0.36414(15) 0.61132(11) 0.0413(4) Uani d . 1
H H10 0.5796 0.3042 0.6022 0.050 Uiso calc R 1
C C11 0.86861(11) 0.55095(12) 0.42022(9) 0.0255(3) Uani d . 1
H H11A 0.8438 0.6214 0.4438 0.031 Uiso calc R 1
H H11B 0.9027 0.5651 0.3639 0.031 Uiso calc R 1
C C12 0.95611(12) 0.50354(11) 0.47866(9) 0.0242(3) Uani d . 1
C C13 0.94934(13) 0.51939(13) 0.56683(9) 0.0291(3) Uani d . 1
H H13 0.8903 0.5615 0.5897 0.035 Uiso calc R 1
C C14 1.02784(13) 0.47436(14) 0.62123(10) 0.0327(3) Uani d . 1
H H14 1.0211 0.4844 0.6810 0.039 Uiso calc R 1
C C15 1.11570(14) 0.41504(13) 0.58899(10) 0.0309(3) Uani d . 1
H H15 1.1694 0.3844 0.6263 0.037 Uiso calc R 1
C C16 1.12496(13) 0.40044(13) 0.50137(11) 0.0300(3) Uani d . 1
H H16 1.1858 0.3606 0.4787 0.036 Uiso calc R 1
C C17 1.04537(12) 0.44393(13) 0.44684(9) 0.0274(3) Uani d . 1
H H17 1.0520 0.4328 0.3871 0.033 Uiso calc R 1
C C18 0.74702(12) 0.31199(12) 0.20997(9) 0.0240(3) Uani d . 1
C C19 0.83359(14) 0.28520(14) 0.15487(10) 0.0309(3) Uani d . 1
H H19 0.8971 0.3308 0.1509 0.037 Uiso calc R 1
C C20 0.82705(17) 0.19167(16) 0.10555(10) 0.0396(4) Uani d . 1
H H20 0.8869 0.1727 0.0689 0.047 Uiso calc R 1
C C21 0.73421(17) 0.12659(15) 0.10963(11) 0.0417(4) Uani d . 1
H H21 0.7300 0.0630 0.0756 0.050 Uiso calc R 1
C C22 0.64688(15) 0.15353(15) 0.16325(12) 0.0377(4) Uani d . 1
H H22 0.5825 0.1089 0.1655 0.045 Uiso calc R 1
C C23 0.65341(13) 0.24593(13) 0.21375(10) 0.0290(3) Uani d . 1
H H23 0.5938 0.2639 0.2509 0.035 Uiso calc R 1
C C24 0.66847(12) 0.66011(12) 0.32330(9) 0.0248(3) Uani d . 1
C C25 0.68680(14) 0.68679(13) 0.24179(10) 0.0310(3) Uani d . 1
H H25 0.6980 0.6281 0.2035 0.037 Uiso calc R 1
C C26 0.69180(19) 0.79861(16) 0.20332(13) 0.0450(4) Uani d . 1
H H26A 0.6442 0.8013 0.1526 0.067 Uiso calc R 1
H H26B 0.7687 0.8153 0.1872 0.067 Uiso calc R 1
H H26C 0.6657 0.8519 0.2451 0.067 Uiso calc R 1
C C27 0.64758(15) 0.74444(13) 0.39113(10) 0.0334(3) Uani d . 1
H H27A 0.6599 0.8168 0.3672 0.050 Uiso calc R 1
H H27B 0.6987 0.7327 0.4389 0.050 Uiso calc R 1
H H27C 0.5706 0.7386 0.4113 0.050 Uiso calc R 1
B B1 0.65489(13) 0.53563(13) 0.34979(10) 0.0235(3) Uani d . 1

loop_
_atom_site_aniso_label
_atom_site_aniso_U_11
_atom_site_aniso_U_22
_atom_site_aniso_U_33
_atom_site_aniso_U_12
_atom_site_aniso_U_13
_atom_site_aniso_U_23
O1 0.0248(5) 0.0296(5) 0.0287(5) 0.0027(4) 0.0050(4) 0.0070(4)
O2 0.0241(4) 0.0253(5) 0.0287(5) 0.0039(4) -0.0036(4) -0.0025(4)
N1 0.0232(5) 0.0229(5) 0.0216(5) -0.0017(4) 0.0025(4) 0.0002(4)
C1 0.0250(6) 0.0261(7) 0.0224(6) -0.0040(5) 0.0016(5) 0.0026(5)
C2 0.0262(6) 0.0268(7) 0.0207(6) -0.0046(5) 0.0016(5) 0.0008(5)
C3 0.0242(6) 0.0224(6) 0.0243(6) 0.0025(5) -0.0009(5) 0.0000(5)
C4 0.0225(6) 0.0248(6) 0.0235(6) 0.0007(5) -0.0001(5) 0.0016(5)
C5 0.0256(6) 0.0358(7) 0.0253(6) -0.0118(6) 0.0031(5) -0.0015(6)
C6 0.0252(7) 0.0602(11) 0.0286(7) 0.0025(7) 0.0008(6) 0.0001(8)
C7 0.0273(7) 0.0857(15) 0.0341(8) 0.0074(9) 0.0044(7) -0.0069(10)
C8 0.0306(8) 0.0911(16) 0.0259(7) -0.0222(10) 0.0067(6) -0.0051(9)
C9 0.0578(11) 0.0555(11) 0.0293(8) -0.0257(10) 0.0073(8) 0.0021(8)
C10 0.0549(10) 0.0369(9) 0.0320(8) -0.0147(8) 0.0096(8) 0.0020(7)
C11 0.0247(6) 0.0232(6) 0.0287(7) -0.0045(5) 0.0006(5) 0.0022(5)
C12 0.0235(6) 0.0241(6) 0.0251(6) -0.0060(5) 0.0012(5) -0.0007(5)
C13 0.0268(6) 0.0326(7) 0.0278(7) -0.0067(6) 0.0033(5) -0.0095(6)
C14 0.0334(7) 0.0423(9) 0.0223(6) -0.0125(7) -0.0003(6) -0.0036(6)
C15 0.0310(7) 0.0317(7) 0.0301(7) -0.0069(6) -0.0068(6) 0.0023(6)
C16 0.0267(7) 0.0302(7) 0.0330(7) -0.0006(6) -0.0002(6) -0.0025(6)
C17 0.0267(6) 0.0320(7) 0.0234(6) -0.0030(6) 0.0020(5) -0.0010(6)
C18 0.0254(6) 0.0274(6) 0.0192(6) 0.0054(5) -0.0023(5) 0.0023(5)
C19 0.0314(7) 0.0373(8) 0.0241(7) 0.0088(6) 0.0033(6) 0.0072(6)
C20 0.0504(10) 0.0476(9) 0.0207(7) 0.0224(8) 0.0027(7) 0.0012(7)
C21 0.0557(11) 0.0404(9) 0.0291(8) 0.0170(8) -0.0170(8) -0.0123(7)
C22 0.0371(8) 0.0356(8) 0.0403(9) 0.0039(7) -0.0157(7) -0.0086(7)
C23 0.0268(6) 0.0313(7) 0.0288(7) 0.0025(6) -0.0033(6) -0.0031(6)
C24 0.0258(6) 0.0231(6) 0.0254(6) 0.0005(5) 0.0014(5) -0.0004(5)
C25 0.0353(8) 0.0291(7) 0.0286(7) -0.0009(6) 0.0025(6) 0.0040(6)
C26 0.0588(11) 0.0384(9) 0.0376(9) -0.0052(9) 0.0026(8) 0.0132(8)
C27 0.0421(8) 0.0273(7) 0.0307(8) 0.0019(7) 0.0031(7) -0.0025(6)
B1 0.0230(6) 0.0247(7) 0.0227(7) 0.0014(6) 0.0010(5) 0.0022(6)

loop_
_atom_type_symbol
_atom_type_description
_atom_type_scat_dispersion_real
_atom_type_scat_dispersion_imag
_atom_type_scat_source
C C 0.0033 0.0016 'International Tables Vol C Tables 4.2.6.8 and 6.1.1.4'
H H 0.0000 0.0000 'International Tables Vol C Tables 4.2.6.8 and 6.1.1.4'
B B 0.0013 0.0007 'International Tables Vol C Tables 4.2.6.8 and 6.1.1.4'
O O 0.0106 0.0060 'International Tables Vol C Tables 4.2.6.8 and 6.1.1.4'
N N 0.0061 0.0033 'International Tables Vol C Tables 4.2.6.8 and 6.1.1.4'

loop_
_geom_angle_atom_site_label_1
_geom_angle_atom_site_label_2
_geom_angle_atom_site_label_3
_geom_angle
C1 O1 B1 111.84(11)
C4 O2 B1 111.71(10)
C2 N1 C3 112.32(11)
C2 N1 C11 111.90(11)
C3 N1 C11 111.88(11)
C2 N1 B1 101.57(10)
C3 N1 B1 101.77(10)
C11 N1 B1 116.69(10)
O1 C1 C5 111.56(12)
O1 C1 C2 104.29(11)
C5 C1 C2 110.12(12)
O1 C1 H1 110.2
C5 C1 H1 110.2
C2 C1 H1 110.2
N1 C2 C1 104.85(11)
N1 C2 H2A 110.8
C1 C2 H2A 110.8
N1 C2 H2B 110.8
C1 C2 H2B 110.8
H2A C2 H2B 108.9
N1 C3 C4 104.21(11)
N1 C3 H3A 110.9
C4 C3 H3A 110.9
N1 C3 H3B 110.9
C4 C3 H3B 110.9
H3A C3 H3B 108.9
O2 C4 C18 111.30(11)
O2 C4 C3 103.52(11)
C18 C4 C3 112.56(11)
O2 C4 H4 109.8
C18 C4 H4 109.8
C3 C4 H4 109.8
C6 C5 C10 119.57(15)
C6 C5 C1 121.09(14)
C10 C5 C1 119.24(15)
C5 C6 C7 119.63(19)
C5 C6 H6 120.2
C7 C6 H6 120.2
C8 C7 C6 120.7(2)
C8 C7 H7 119.6
C6 C7 H7 119.6
C7 C8 C9 119.85(16)
C7 C8 H8 120.1
C9 C8 H8 120.1
C8 C9 C10 119.80(19)
C8 C9 H9 120.1
C10 C9 H9 120.1
C9 C10 C5 120.40(19)
C9 C10 H10 119.8
C5 C10 H10 119.8
N1 C11 C12 113.93(11)
N1 C11 H11A 108.8
C12 C11 H11A 108.8
N1 C11 H11B 108.8
C12 C11 H11B 108.8
H11A C11 H11B 107.7
C17 C12 C13 118.22(14)
C17 C12 C11 121.46(13)
C13 C12 C11 120.32(14)
C14 C13 C12 120.83(15)
C14 C13 H13 119.6
C12 C13 H13 119.6
C15 C14 C13 120.42(14)
C15 C14 H14 119.8
C13 C14 H14 119.8
C14 C15 C16 119.47(15)
C14 C15 H15 120.3
C16 C15 H15 120.3
C17 C16 C15 120.21(15)
C17 C16 H16 119.9
C15 C16 H16 119.9
C16 C17 C12 120.83(14)
C16 C17 H17 119.6
C12 C17 H17 119.6
C23 C18 C19 119.44(14)
C23 C18 C4 120.51(13)
C19 C18 C4 120.02(14)
C20 C19 C18 120.00(16)
C20 C19 H19 120.0
C18 C19 H19 120.0
C21 C20 C19 120.26(16)
C21 C20 H20 119.9
C19 C20 H20 119.9
C20 C21 C22 120.14(16)
C20 C21 H21 119.9
C22 C21 H21 119.9
C21 C22 C23 120.00(17)
C21 C22 H22 120.0
C23 C22 H22 120.0
C22 C23 C18 120.13(15)
C22 C23 H23 119.9
C18 C23 H23 119.9
C25 C24 C27 122.10(14)
C25 C24 B1 120.07(14)
C27 C24 B1 117.50(12)
C24 C25 C26 127.89(16)
C24 C25 H25 116.1
C26 C25 H25 116.1
C25 C26 H26A 109.5
C25 C26 H26B 109.5
H26A C26 H26B 109.5
C25 C26 H26C 109.5
H26A C26 H26C 109.5
H26B C26 H26C 109.5
C24 C27 H27A 109.5
C24 C27 H27B 109.5
H27A C27 H27B 109.5
C24 C27 H27C 109.5
H27A C27 H27C 109.5
H27B C27 H27C 109.5
O1 B1 O2 113.92(12)
O1 B1 C24 111.78(12)
O2 B1 C24 115.69(12)
O1 B1 N1 99.58(10)
O2 B1 N1 98.81(10)
C24 B1 N1 115.36(11)

loop_
_geom_bond_atom_site_label_1
_geom_bond_atom_site_label_2
_geom_bond_distance
_geom_bond_publ_flag
O1 C1 1.4080(17) ?
O1 B1 1.4469(18) y
O2 C4 1.4121(17) ?
O2 B1 1.4490(19) y
N1 C2 1.4906(17) y
N1 C3 1.4928(18) y
N1 C11 1.5034(18) y
N1 B1 1.7836(19) y
C1 C5 1.512(2) ?
C1 C2 1.5346(19) ?
C1 H1 1.0000 ?
C2 H2A 0.9900 ?
C2 H2B 0.9900 ?
C3 C4 1.5292(19) ?
C3 H3A 0.9900 ?
C3 H3B 0.9900 ?
C4 C18 1.503(2) ?
C4 H4 1.0000 ?
C5 C6 1.387(3) ?
C5 C10 1.396(2) ?
C6 C7 1.400(2) ?
C6 H6 0.9500 ?
C7 C8 1.378(3) ?
C7 H7 0.9500 ?
C8 C9 1.389(3) ?
C8 H8 0.9500 ?
C9 C10 1.393(2) ?
C9 H9 0.9500 ?
C10 H10 0.9500 ?
C11 C12 1.513(2) ?
C11 H11A 0.9900 ?
C11 H11B 0.9900 ?
C12 C17 1.393(2) ?
C12 C13 1.400(2) ?
C13 C14 1.388(2) ?
C13 H13 0.9500 ?
C14 C15 1.381(2) ?
C14 H14 0.9500 ?
C15 C16 1.391(2) ?
C15 H15 0.9500 ?
C16 C17 1.391(2) ?
C16 H16 0.9500 ?
C17 H17 0.9500 ?
C18 C23 1.390(2) ?
C18 C19 1.392(2) ?
C19 C20 1.392(2) ?
C19 H19 0.9500 ?
C20 C21 1.376(3) ?
C20 H20 0.9500 ?
C21 C22 1.385(3) ?
C21 H21 0.9500 ?
C22 C23 1.391(2) ?
C22 H22 0.9500 ?
C23 H23 0.9500 ?
C24 C25 1.339(2) ?
C24 C27 1.510(2) ?
C24 B1 1.600(2) y
C25 C26 1.507(2) ?
C25 H25 0.9500 ?
C26 H26A 0.9800 ?
C26 H26B 0.9800 ?
C26 H26C 0.9800 ?
C27 H27A 0.9800 ?
C27 H27B 0.9800 ?
C27 H27C 0.9800 ?

loop_
_geom_torsion_atom_site_label_1
_geom_torsion_atom_site_label_2
_geom_torsion_atom_site_label_3
_geom_torsion_atom_site_label_4
_geom_torsion
B1 O1 C1 C5 161.21(12)
B1 O1 C1 C2 42.37(15)
C3 N1 C2 C1 -82.70(14)
C11 N1 C2 C1 150.49(12)
B1 N1 C2 C1 25.30(13)
O1 C1 C2 N1 -41.83(14)
C5 C1 C2 N1 -161.64(12)
C2 N1 C3 C4 134.69(11)
C11 N1 C3 C4 -98.49(13)
B1 N1 C3 C4 26.82(12)
B1 O2 C4 C18 165.89(12)
B1 O2 C4 C3 44.74(14)
N1 C3 C4 O2 -43.96(13)
N1 C3 C4 C18 -164.25(11)
O1 C1 C5 C6 -5.75(19)
C2 C1 C5 C6 109.54(16)
O1 C1 C5 C10 177.91(13)
C2 C1 C5 C10 -66.80(18)
C10 C5 C6 C7 -1.1(2)
C1 C5 C6 C7 -177.39(16)
C5 C6 C7 C8 0.6(3)
C6 C7 C8 C9 0.2(3)
C7 C8 C9 C10 -0.5(3)
C8 C9 C10 C5 0.1(3)
C6 C5 C10 C9 0.7(3)
C1 C5 C10 C9 177.11(16)
C2 N1 C11 C12 56.88(16)
C3 N1 C11 C12 -70.16(15)
B1 N1 C11 C12 173.24(11)
N1 C11 C12 C17 93.60(16)
N1 C11 C12 C13 -86.79(17)
C17 C12 C13 C14 -1.7(2)
C11 C12 C13 C14 178.63(14)
C12 C13 C14 C15 1.5(2)
C13 C14 C15 C16 -0.1(2)
C14 C15 C16 C17 -0.9(2)
C15 C16 C17 C12 0.7(2)
C13 C12 C17 C16 0.6(2)
C11 C12 C17 C16 -179.73(13)
O2 C4 C18 C23 -34.66(18)
C3 C4 C18 C23 81.04(16)
O2 C4 C18 C19 147.15(13)
C3 C4 C18 C19 -97.15(16)
C23 C18 C19 C20 -1.4(2)
C4 C18 C19 C20 176.79(13)
C18 C19 C20 C21 1.4(2)
C19 C20 C21 C22 -0.3(3)
C20 C21 C22 C23 -0.7(3)
C21 C22 C23 C18 0.6(2)
C19 C18 C23 C22 0.4(2)
C4 C18 C23 C22 -177.78(14)
C27 C24 C25 C26 0.9(3)
B1 C24 C25 C26 174.18(17)
C1 O1 B1 O2 79.99(14)
C1 O1 B1 C24 -146.54(12)
C1 O1 B1 N1 -24.18(14)
C4 O2 B1 O1 -130.03(12)
C4 O2 B1 C24 98.38(14)
C4 O2 B1 N1 -25.37(13)
C25 C24 B1 O1 -138.92(15)
C27 C24 B1 O1 34.66(18)
C25 C24 B1 O2 -6.3(2)
C27 C24 B1 O2 167.24(13)
C25 C24 B1 N1 108.26(16)
C27 C24 B1 N1 -78.16(16)
C2 N1 B1 O1 -2.65(13)
C3 N1 B1 O1 113.36(11)
C11 N1 B1 O1 -124.59(12)
C2 N1 B1 O2 -118.90(11)
C3 N1 B1 O2 -2.89(12)
C11 N1 B1 O2 119.16(12)
C2 N1 B1 C24 117.11(13)
C3 N1 B1 C24 -126.87(12)
C11 N1 B1 C24 -4.82(16)
